data_4500257
loop_
_publ_author_name
'Zhang, Ying'
'He, Xinwei'
'Zhang, Jian'
'Feng, Pingyun'

_publ_section_title
;
 CuI Cluster-Based Organic Frameworks with Unusual 4- and 5-Connected
 Topologies
;
_journal_issue 1
_journal_name_full 'Crystal Growth &amp; Design'
_journal_page_first 29
_journal_paper_doi 10.1021/cg101321u
_journal_volume 11
_journal_year 2011
_chemical_formula_sum 'C20 H36 Cu8 I6 N8'
_chemical_formula_weight 1658.29
_chemical_name_systematic
; 
 ? 
;
_space_group_IT_number 164
_symmetry_cell_setting trigonal
_symmetry_space_group_name_Hall '-P 3 2"'
_symmetry_space_group_name_H-M 'P -3 m 1'
_atom_sites_solution_hydrogens geom
_atom_sites_solution_primary direct
_atom_sites_solution_secondary difmap
_audit_creation_method SHELXL-97
_cell_angle_alpha 90.00
_cell_angle_beta 90.00
_cell_angle_gamma 120.00
_cell_formula_units_Z 1
_cell_length_a 15.22290(10)
_cell_length_b 15.22290(10)
_cell_length_c 6.88620(10)
_cell_measurement_temperature 293(2)
_cell_volume 1381.99(2)
_computing_structure_refinement 'SHELXL-97 (Sheldrick, 1997)'
_computing_structure_solution 'SHELXS-97 (Sheldrick, 1990)'
_diffrn_ambient_temperature 293(2)
_diffrn_measured_fraction_theta_full 0.998
_diffrn_measured_fraction_theta_max 0.998
_diffrn_measurement_device_type 'CCD area detector'
_diffrn_measurement_method 'phi and omega scans'
_diffrn_radiation_monochromator graphite
_diffrn_radiation_source 'fine-focus sealed tube'
_diffrn_radiation_type MoK\a
_diffrn_radiation_wavelength 0.71073
_diffrn_reflns_av_R_equivalents 0.0326
_diffrn_reflns_av_sigmaI/netI 0.0316
_diffrn_reflns_limit_h_max 18
_diffrn_reflns_limit_h_min -11
_diffrn_reflns_limit_k_max 13
_diffrn_reflns_limit_k_min -13
_diffrn_reflns_limit_l_max 8
_diffrn_reflns_limit_l_min -8
_diffrn_reflns_number 4853
_diffrn_reflns_theta_full 25.05
_diffrn_reflns_theta_max 25.05
_diffrn_reflns_theta_min 2.68
_exptl_absorpt_coefficient_mu 6.384
_exptl_absorpt_correction_type none
_exptl_crystal_colour yellow
_exptl_crystal_density_diffrn 1.993
_exptl_crystal_density_method 'not measured'
_exptl_crystal_description prism
_exptl_crystal_F_000 762
_exptl_crystal_size_max .13
_exptl_crystal_size_mid .11
_exptl_crystal_size_min .09
_refine_diff_density_max 1.136
_refine_diff_density_min -0.825
_refine_diff_density_rms 0.182
_refine_ls_extinction_method none
_refine_ls_goodness_of_fit_ref 1.116
_refine_ls_hydrogen_treatment none
_refine_ls_matrix_type full
_refine_ls_number_parameters 42
_refine_ls_number_reflns 921
_refine_ls_number_restraints 0
_refine_ls_restrained_S_all 1.116
_refine_ls_R_factor_all 0.0660
_refine_ls_R_factor_gt 0.0467
_refine_ls_shift/su_max 0.004
_refine_ls_shift/su_mean 0.000
_refine_ls_structure_factor_coef Fsqd
_refine_ls_weighting_details 'calc w=1/[\s^2^(Fo^2^)+(0.0658P)^2^+10.0541P] where P=(Fo^2^+2Fc^2^)/3'
_refine_ls_weighting_scheme calc
_refine_ls_wR_factor_gt 0.1342
_refine_ls_wR_factor_ref 0.1441
_reflns_number_gt 698
_reflns_number_total 921
_reflns_threshold_expression >2sigma(I)
_cod_data_source_file cg101321u_si_002.cif
_cod_data_source_block 2
_cod_depositor_comments
;
The following automatic conversions were performed:

'_symmetry_cell_setting' value 'Trigonal' changed to 'trigonal'
according to /home/saulius/struct/CIF-dictionaries/cif_core.dic
dictionary named 'cif_core.dic' version 2.4.1 from 2010-06-29.

Automatic conversion script
Id: cif_fix_values 1715 2011-07-08 13:25:40Z adriana 
;
_cod_original_sg_symbol_H-M P-3m1
_cod_database_code 4500257

loop_
_symmetry_equiv_pos_as_xyz
'x, y, z'
'-y, x-y, z'
'-x+y, -x, z'
'y, x, -z'
'x-y, -y, -z'
'-x, -x+y, -z'
'-x, -y, -z'
'y, -x+y, -z'
'x-y, x, -z'
'-y, -x, z'
'-x+y, y, z'
'x, x-y, z'

loop_
_atom_site_label
_atom_site_type_symbol
_atom_site_fract_x
_atom_site_fract_y
_atom_site_fract_z
_atom_site_U_iso_or_equiv
_atom_site_adp_type
_atom_site_occupancy
_atom_site_symmetry_multiplicity
_atom_site_calc_flag
_atom_site_refinement_flags
C4 C 0.108(3) 0.5542(15) -0.113(6) 0.115(12) Uiso 0.67 2 d SP
C3 C 0.0856(19) 0.4606(19) -0.035(3) 0.067(6) Uiso 0.50 1 d P
C2 C 0.020(3) 0.428(3) 0.145(5) 0.013(8) Uiso 0.17 1 d P
C1 C 0.005(3) 0.5027(17) 0.235(7) 0.211(17) Uiso 1 2 d S
C5 C 0.3333 0.6667 0.860(2) 0.028(5) Uani 1 6 d S
N2 N 0.3333 0.6667 1.018(4) 0.056(6) Uani 1 6 d S
N1 N 0.0857(9) 0.5429(4) 0.0957(14) 0.048(3) Uani 1 2 d S
I1 I 0.23509(4) 0.47017(8) 0.46309(12) 0.0507(4) Uani 1 2 d S
Cu2 Cu 0.22046(14) 0.61023(7) 0.2472(2) 0.0488(6) Uani 1 2 d S
Cu3 Cu 0.3333 0.6667 0.5806(4) 0.0561(9) Uani 1 6 d S

loop_
_atom_site_aniso_label
_atom_site_aniso_U_11
_atom_site_aniso_U_22
_atom_site_aniso_U_33
_atom_site_aniso_U_23
_atom_site_aniso_U_13
_atom_site_aniso_U_12
C5 0.038(8) 0.038(8) 0.007(8) 0.000 0.000 0.019(4)
N2 0.045(9) 0.045(9) 0.078(17) 0.000 0.000 0.023(4)
N1 0.043(7) 0.070(6) 0.021(4) 0.001(2) 0.002(5) 0.021(4)
I1 0.0632(6) 0.0496(7) 0.0348(5) 0.0061(4) 0.0031(2) 0.0248(3)
Cu2 0.0462(11) 0.0622(10) 0.0325(8) -0.0015(4) -0.0031(7) 0.0231(6)
Cu3 0.0730(15) 0.0730(15) 0.0224(12) 0.000 0.000 0.0365(7)

loop_
_atom_type_symbol
_atom_type_description
_atom_type_scat_dispersion_real
_atom_type_scat_dispersion_imag
_atom_type_scat_source
C C 0.0033 0.0016 'International Tables Vol C Tables 4.2.6.8 and 6.1.1.4'
H H 0.0000 0.0000 'International Tables Vol C Tables 4.2.6.8 and 6.1.1.4'
N N 0.0061 0.0033 'International Tables Vol C Tables 4.2.6.8 and 6.1.1.4'
Cu Cu 0.3201 1.2651 'International Tables Vol C Tables 4.2.6.8 and 6.1.1.4'
I I -0.4742 1.8119 'International Tables Vol C Tables 4.2.6.8 and 6.1.1.4'

loop_
_geom_angle_atom_site_label_1
_geom_angle_atom_site_label_2
_geom_angle_atom_site_label_3
_geom_angle
_geom_angle_site_symmetry_1
_geom_angle_site_symmetry_3
C3 C4 C3 128(4) 12_565 .
C3 C4 N1 65.2(19) 12_565 .
C3 C4 N1 65.2(19) . .
C3 C4 C1 90(2) 12_565 7_565
C3 C4 C1 90(2) . 7_565
N1 C4 C1 107(3) . 7_565
C4 C3 C2 116(3) . .
C4 C3 N1 59.7(19) . .
C2 C3 N1 61.2(18) . .
C4 C3 C2 90(3) . 6
C2 C3 C2 84(2) . 6
N1 C3 C2 106(2) . 6
C1 C2 C3 116(3) . .
C1 C2 N1 58(2) . .
C3 C2 N1 60.3(18) . .
C1 C2 C3 96(3) . 6
C3 C2 C3 96(2) . 6
N1 C2 C3 113(3) . 6
C2 C1 C2 125(5) . 12_565
C2 C1 N1 67(3) . .
C2 C1 N1 67(3) 12_565 .
C2 C1 C4 84(3) . 7_565
C2 C1 C4 84(3) 12_565 7_565
N1 C1 C4 109(3) . 7_565
N2 C5 Cu3 180.000(16) . .
C5 N2 Cu2 136.7(5) . 3_566
C5 N2 Cu2 136.7(5) . 1_556
Cu2 N2 Cu2 72.9(7) 3_566 1_556
C5 N2 Cu2 136.7(5) . 2_666
Cu2 N2 Cu2 72.9(7) 3_566 2_666
Cu2 N2 Cu2 72.9(7) 1_556 2_666
C1 N1 C4 144(2) . .
C1 N1 C3 113.0(14) . 12_565
C4 N1 C3 55.1(10) . 12_565
C1 N1 C3 113.0(14) . .
C4 N1 C3 55.1(10) . .
C3 N1 C3 108.5(19) 12_565 .
C1 N1 C2 55.8(15) . 12_565
C4 N1 C2 109.1(17) . 12_565
C3 N1 C2 58.6(16) 12_565 12_565
C3 N1 C2 140.7(18) . 12_565
C1 N1 C2 55.8(15) . .
C4 N1 C2 109.1(17) . .
C3 N1 C2 140.7(18) 12_565 .
C3 N1 C2 58.6(16) . .
C2 N1 C2 106(3) 12_565 .
C1 N1 Cu2 107(2) . .
C4 N1 Cu2 108.6(18) . .
C3 N1 Cu2 107.3(11) 12_565 .
C3 N1 Cu2 107.3(11) . .
C2 N1 Cu2 112.0(15) 12_565 .
C2 N1 Cu2 112.0(15) . .
Cu2 I1 Cu2 57.06(8) . 2_665
Cu2 I1 Cu3 60.73(6) . .
Cu2 I1 Cu3 60.73(6) 2_665 .
N1 Cu2 N2 102.9(5) . 1_554
N1 Cu2 Cu2 138.31(19) . 3_565
N2 Cu2 Cu2 53.5(4) 1_554 3_565
N1 Cu2 Cu2 138.31(19) . 2_665
N2 Cu2 Cu2 53.5(4) 1_554 2_665
Cu2 Cu2 Cu2 60.0 3_565 2_665
N1 Cu2 I1 109.92(14) . 3_565
N2 Cu2 I1 110.6(2) 1_554 3_565
Cu2 Cu2 I1 61.47(4) 3_565 3_565
Cu2 Cu2 I1 110.72(4) 2_665 3_565
N1 Cu2 I1 109.92(14) . .
N2 Cu2 I1 110.6(2) 1_554 .
Cu2 Cu2 I1 110.72(4) 3_565 .
Cu2 Cu2 I1 61.47(4) 2_665 .
I1 Cu2 I1 112.50(6) 3_565 .
N1 Cu2 Cu3 153.4(3) . .
N2 Cu2 Cu3 103.7(5) 1_554 .
Cu2 Cu2 Cu3 61.90(4) 3_565 .
Cu2 Cu2 Cu3 61.90(4) 2_665 .
I1 Cu2 Cu3 59.92(3) 3_565 .
I1 Cu2 Cu3 59.92(3) . .
C5 Cu3 I1 107.35(5) . 3_565
C5 Cu3 I1 107.35(5) . .
I1 Cu3 I1 111.51(5) 3_565 .
C5 Cu3 I1 107.35(5) . 2_665
I1 Cu3 I1 111.51(5) 3_565 2_665
I1 Cu3 I1 111.51(5) . 2_665
C5 Cu3 Cu2 147.05(5) . .
I1 Cu3 Cu2 59.35(4) 3_565 .
I1 Cu3 Cu2 59.35(4) . .
I1 Cu3 Cu2 105.60(9) 2_665 .
C5 Cu3 Cu2 147.05(5) . 3_565
I1 Cu3 Cu2 59.35(4) 3_565 3_565
I1 Cu3 Cu2 105.60(9) . 3_565
I1 Cu3 Cu2 59.35(4) 2_665 3_565
Cu2 Cu3 Cu2 56.20(8) . 3_565
C5 Cu3 Cu2 147.05(5) . 2_665
I1 Cu3 Cu2 105.60(9) 3_565 2_665
I1 Cu3 Cu2 59.35(4) . 2_665
I1 Cu3 Cu2 59.35(4) 2_665 2_665
Cu2 Cu3 Cu2 56.20(8) . 2_665
Cu2 Cu3 Cu2 56.20(8) 3_565 2_665

loop_
_geom_bond_atom_site_label_1
_geom_bond_atom_site_label_2
_geom_bond_distance
_geom_bond_site_symmetry_2
C4 C3 1.39(3) 12_565
C4 C3 1.39(3) .
C4 N1 1.47(4) .
C4 C1 1.72(5) 7_565
C3 C2 1.51(4) .
C3 N1 1.54(3) .
C3 C2 1.58(5) 6
C2 C1 1.40(4) .
C2 N1 1.55(4) .
C2 C3 1.58(5) 6
C1 C2 1.40(4) 12_565
C1 N1 1.43(5) .
C1 C4 1.72(5) 7_565
C5 N2 1.09(3) .
C5 Cu3 1.925(17) .
N2 Cu2 2.169(18) 3_566
N2 Cu2 2.169(18) 1_556
N2 Cu2 2.169(18) 2_666
N1 C3 1.54(3) 12_565
N1 C2 1.55(4) 12_565
N1 Cu2 2.060(11) .
I1 Cu2 2.6981(11) .
I1 Cu2 2.6981(11) 2_665
I1 Cu3 2.7139(13) .
Cu2 N2 2.169(18) 1_554
Cu2 Cu2 2.577(3) 3_565
Cu2 Cu2 2.577(3) 2_665
Cu2 I1 2.6981(11) 3_565
Cu2 Cu3 2.736(3) .
Cu3 I1 2.7139(13) 3_565
Cu3 I1 2.7139(13) 2_665
Cu3 Cu2 2.736(3) 3_565
Cu3 Cu2 2.736(3) 2_665
